data_4502081
loop_
_publ_author_name
'Urankar, Damijana'
'Pevec, Andrej'
'Turel, Iztok'
'Ko\<smrlj, Janez'

_publ_section_title
;
 Pyridyl Conjugated 1,2,3-Triazole is a Versatile Coordination Ability
 Ligand Enabling Supramolecular Associations
;
_journal_issue 11
_journal_name_full 'Crystal Growth &amp; Design'
_journal_page_first 4920
_journal_paper_doi 10.1021/cg100993k
_journal_volume 10
_journal_year 2010
_chemical_formula_sum 'C14 H15 Cl3 N4 O Pd'
_chemical_formula_weight 468.05
_chemical_name_systematic
;
 ?
;
_space_group_IT_number 14
_symmetry_cell_setting monoclinic
_symmetry_space_group_name_Hall '-P 2ybc'
_symmetry_space_group_name_H-M 'P 1 21/c 1'
_atom_sites_solution_hydrogens geom
_atom_sites_solution_primary direct
_atom_sites_solution_secondary difmap
_audit_creation_method SHELXL-97
_cell_angle_alpha 90.00
_cell_angle_beta 102.1919(17)
_cell_angle_gamma 90.00
_cell_formula_units_Z 4
_cell_length_a 8.1712(2)
_cell_length_b 12.0902(4)
_cell_length_c 18.5416(5)
_cell_measurement_reflns_used 4221
_cell_measurement_temperature 293(2)
_cell_measurement_theta_max 27.48
_cell_measurement_theta_min 1.00
_cell_volume 1790.44(9)
_computing_cell_refinement 'DENZO and SCALEPACK (Otwinowski & Minor, 1997)'
_computing_data_collection 'COLLECT (Nonius, 1998)'
_computing_data_reduction 'DENZO and SCALEPACK'
_computing_publication_material 'WinGX (Farrugia, 1999)'
_computing_structure_refinement 'SHELXL-97 (Sheldrick, 2008)'
_computing_structure_solution 'DENZO and SCALEPACK'
_diffrn_ambient_temperature 293(2)
_diffrn_measured_fraction_theta_full 0.995
_diffrn_measured_fraction_theta_max 0.995
_diffrn_measurement_device_type
;
Nonius KappaCCD area-detector diffractometer
;
_diffrn_measurement_method '\w and \f scans'
_diffrn_radiation_monochromator graphite
_diffrn_radiation_source 'fine-focus sealed tube'
_diffrn_radiation_type MoK\a
_diffrn_radiation_wavelength 0.71073
_diffrn_reflns_av_R_equivalents 0.0170
_diffrn_reflns_av_sigmaI/netI 0.0251
_diffrn_reflns_limit_h_max 10
_diffrn_reflns_limit_h_min -10
_diffrn_reflns_limit_k_max 15
_diffrn_reflns_limit_k_min -15
_diffrn_reflns_limit_l_max 24
_diffrn_reflns_limit_l_min -24
_diffrn_reflns_number 7855
_diffrn_reflns_theta_full 27.50
_diffrn_reflns_theta_max 27.50
_diffrn_reflns_theta_min 2.02
_exptl_absorpt_coefficient_mu 1.491
_exptl_absorpt_correction_T_max 0.8652
_exptl_absorpt_correction_T_min 0.7751
_exptl_absorpt_correction_type multi-scan
_exptl_absorpt_process_details 'SCALEPACK (Otwinowski & Minor, 1997)'
_exptl_crystal_colour orange
_exptl_crystal_density_diffrn 1.736
_exptl_crystal_density_method 'not measured'
_exptl_crystal_description prism
_exptl_crystal_F_000 928
_exptl_crystal_size_max 0.18
_exptl_crystal_size_mid 0.15
_exptl_crystal_size_min 0.10
_refine_diff_density_max 0.658
_refine_diff_density_min -0.774
_refine_diff_density_rms 0.095
_refine_ls_extinction_method none
_refine_ls_goodness_of_fit_ref 1.088
_refine_ls_hydrogen_treatment mixed
_refine_ls_matrix_type full
_refine_ls_number_parameters 211
_refine_ls_number_reflns 4093
_refine_ls_number_restraints 1
_refine_ls_restrained_S_all 1.087
_refine_ls_R_factor_all 0.0532
_refine_ls_R_factor_gt 0.0356
_refine_ls_shift/su_max 0.001
_refine_ls_shift/su_mean 0.0001
_refine_ls_structure_factor_coef Fsqd
_refine_ls_weighting_details 'calc w=1/[\s^2^(Fo^2^)+(0.0623P)^2^+1.3433P] where P=(Fo^2^+2Fc^2^)/3'
_refine_ls_weighting_scheme calc
_refine_ls_wR_factor_gt 0.0996
_refine_ls_wR_factor_ref 0.1170
_reflns_number_gt 3045
_reflns_number_total 4093
_reflns_threshold_expression >2\s(I)
_cod_data_source_file cg100993k_si_001.cif
_cod_data_source_block 2
_cod_original_sg_symbol_H-M P21/c
_cod_database_code 4502081

loop_
_symmetry_equiv_pos_as_xyz
'x, y, z'
'-x, y+1/2, -z+1/2'
'-x, -y, -z'
'x, -y-1/2, z-1/2'

loop_
_atom_site_label
_atom_site_type_symbol
_atom_site_fract_x
_atom_site_fract_y
_atom_site_fract_z
_atom_site_U_iso_or_equiv
_atom_site_adp_type
_atom_site_occupancy
_atom_site_symmetry_multiplicity
_atom_site_calc_flag
_atom_site_refinement_flags
Pd1 Pd 1.22751(3) -0.25086(2) 0.376666(13) 0.04112(12) Uani 1 1 d .
Cl1 Cl 1.08961(14) -0.41236(9) 0.33829(7) 0.0682(3) Uani 1 1 d .
Cl2 Cl 1.48232(12) -0.33305(9) 0.37863(6) 0.0598(3) Uani 1 1 d .
Cl3 Cl 1.35011(13) -0.08342(9) 0.41346(8) 0.0724(3) Uani 1 1 d .
N1 N 0.7744(4) -0.1064(3) 0.32858(16) 0.0472(7) Uani 1 1 d .
N2 N 0.9162(4) -0.1441(3) 0.31272(16) 0.0533(8) Uani 1 1 d .
N3 N 1.0035(3) -0.1818(3) 0.37546(15) 0.0444(6) Uani 1 1 d .
N4 N 0.6307(9) -0.0944(4) 0.1414(2) 0.108(2) Uani 1 1 d D
H4N H 0.594(9) -0.028(3) 0.142(4) 0.130 Uiso 1 1 d D
C1 C 0.6453(5) -0.0596(4) 0.2695(2) 0.0584(10) Uani 1 1 d .
H1A H 0.6819 0.0121 0.2554 0.070 Uiso 1 1 calc R
H1B H 0.5431 -0.0488 0.2873 0.070 Uiso 1 1 calc R
C2 C 0.6107(4) -0.1338(3) 0.2034(2) 0.0494(8) Uani 1 1 d .
C3 C 0.5583(14) -0.2388(5) 0.2005(4) 0.123(3) Uani 1 1 d .
H3 H 0.5393 -0.2725 0.2431 0.148 Uiso 1 1 calc R
C4 C 0.5324(12) -0.2976(5) 0.1363(4) 0.126(3) Uani 1 1 d .
H4 H 0.5030 -0.3719 0.1367 0.152 Uiso 1 1 calc R
C5 C 0.5479(8) -0.2521(4) 0.0740(3) 0.0784(15) Uani 1 1 d .
H5 H 0.5254 -0.2911 0.0298 0.094 Uiso 1 1 calc R
C6 C 0.5964(12) -0.1495(6) 0.0772(3) 0.137(3) Uani 1 1 d .
H6 H 0.6074 -0.1135 0.0342 0.164 Uiso 1 1 calc R
C4A C 0.9211(4) -0.1683(3) 0.43132(18) 0.0430(7) Uani 1 1 d .
C5A C 0.7717(4) -0.1191(3) 0.4000(2) 0.0499(8) Uani 1 1 d .
H5A H 0.6864 -0.0988 0.4236 0.060 Uiso 1 1 calc R
C1B C 0.9824(4) -0.2029(3) 0.5080(2) 0.0485(8) Uani 1 1 d .
C2B C 1.0543(6) -0.3060(4) 0.5249(2) 0.0657(11) Uani 1 1 d .
H2B H 1.0685 -0.3535 0.4873 0.079 Uiso 1 1 calc R
C3B C 1.1052(7) -0.3384(5) 0.5983(3) 0.0905(17) Uani 1 1 d .
H3B H 1.1548 -0.4073 0.6096 0.109 Uiso 1 1 calc R
C4B C 1.0823(9) -0.2688(6) 0.6542(3) 0.095(2) Uani 1 1 d .
H4B H 1.1165 -0.2908 0.7031 0.113 Uiso 1 1 calc R
C5B C 1.0094(7) -0.1673(6) 0.6378(3) 0.0889(17) Uani 1 1 d .
H5B H 0.9933 -0.1207 0.6756 0.107 Uiso 1 1 calc R
C6B C 0.9596(5) -0.1341(4) 0.5650(2) 0.0658(11) Uani 1 1 d .
H6B H 0.9104 -0.0651 0.5542 0.079 Uiso 1 1 calc R
O1 O 0.2777(10) 0.0118(9) 0.2451(5) 0.244(4) Uani 1 1 d .

loop_
_atom_site_aniso_label
_atom_site_aniso_U_11
_atom_site_aniso_U_22
_atom_site_aniso_U_33
_atom_site_aniso_U_23
_atom_site_aniso_U_13
_atom_site_aniso_U_12
Pd1 0.03723(17) 0.04751(19) 0.04018(17) 0.00390(10) 0.01171(11) 0.00485(10)
Cl1 0.0597(6) 0.0618(6) 0.0801(7) -0.0182(5) 0.0079(5) -0.0037(5)
Cl2 0.0470(5) 0.0594(6) 0.0762(6) -0.0004(5) 0.0202(4) 0.0100(4)
Cl3 0.0464(5) 0.0476(5) 0.1241(10) 0.0019(6) 0.0203(6) 0.0017(4)
N1 0.0387(14) 0.0530(18) 0.0503(16) 0.0012(13) 0.0104(12) 0.0067(13)
N2 0.0471(16) 0.066(2) 0.0482(17) 0.0078(14) 0.0131(13) 0.0168(15)
N3 0.0374(14) 0.0533(18) 0.0434(15) 0.0016(13) 0.0105(11) 0.0036(13)
N4 0.195(6) 0.063(3) 0.065(3) -0.003(2) 0.022(3) -0.044(3)
C1 0.050(2) 0.064(3) 0.058(2) 0.0035(19) 0.0055(18) 0.0166(18)
C2 0.0421(18) 0.051(2) 0.053(2) 0.0117(16) 0.0061(15) 0.0065(15)
C3 0.229(11) 0.071(4) 0.076(4) 0.003(3) 0.047(5) -0.054(4)
C4 0.214(9) 0.064(4) 0.104(5) -0.011(3) 0.043(5) -0.044(5)
C5 0.082(4) 0.077(4) 0.068(3) -0.015(2) -0.002(3) 0.000(2)
C6 0.250(10) 0.098(5) 0.059(3) -0.003(3) 0.023(4) -0.055(6)
C4A 0.0367(16) 0.0460(18) 0.0488(18) -0.0006(15) 0.0150(14) -0.0048(14)
C5A 0.0396(17) 0.058(2) 0.054(2) -0.0022(17) 0.0160(15) 0.0012(16)
C1B 0.0404(17) 0.064(2) 0.0434(18) 0.0021(17) 0.0132(14) -0.0044(17)
C2B 0.075(3) 0.073(3) 0.052(2) 0.011(2) 0.022(2) 0.006(2)
C3B 0.095(4) 0.114(5) 0.066(3) 0.034(3) 0.022(3) 0.015(3)
C4B 0.088(4) 0.151(6) 0.045(3) 0.018(3) 0.015(3) 0.001(4)
C5B 0.085(4) 0.137(5) 0.049(2) -0.017(3) 0.023(2) -0.013(4)
C6B 0.058(2) 0.083(3) 0.059(2) -0.011(2) 0.0183(19) -0.007(2)
O1 0.165(7) 0.285(11) 0.262(9) -0.033(8) 0.004(6) 0.048(7)

loop_
_atom_type_symbol
_atom_type_description
_atom_type_scat_dispersion_real
_atom_type_scat_dispersion_imag
_atom_type_scat_source
C C 0.0033 0.0016 'International Tables Vol C Tables 4.2.6.8 and 6.1.1.4'
H H 0.0000 0.0000 'International Tables Vol C Tables 4.2.6.8 and 6.1.1.4'
N N 0.0061 0.0033 'International Tables Vol C Tables 4.2.6.8 and 6.1.1.4'
Cl Cl 0.1484 0.1585 'International Tables Vol C Tables 4.2.6.8 and 6.1.1.4'
Pd Pd -0.9988 1.0072 'International Tables Vol C Tables 4.2.6.8 and 6.1.1.4'
O O 0.0106 0.0060 'International Tables Vol C Tables 4.2.6.8 and 6.1.1.4'

loop_
_geom_angle_atom_site_label_1
_geom_angle_atom_site_label_2
_geom_angle_atom_site_label_3
_geom_angle
N3 Pd1 Cl1 87.92(9)
N3 Pd1 Cl3 88.63(9)
Cl1 Pd1 Cl3 176.46(4)
N3 Pd1 Cl2 178.96(9)
Cl1 Pd1 Cl2 91.20(4)
Cl3 Pd1 Cl2 92.26(4)
N2 N1 C5A 112.0(3)
N2 N1 C1 119.3(3)
C5A N1 C1 128.7(3)
N3 N2 N1 105.0(3)
N2 N3 C4A 111.7(3)
N2 N3 Pd1 118.6(2)
C4A N3 Pd1 129.7(2)
C2 N4 C6 124.6(5)
C2 N4 H4N 102(5)
C6 N4 H4N 118(5)
N1 C1 C2 111.2(3)
N1 C1 H1A 109.4
C2 C1 H1A 109.4
N1 C1 H1B 109.4
C2 C1 H1B 109.4
H1A C1 H1B 108.0
N4 C2 C3 114.5(5)
N4 C2 C1 118.2(4)
C3 C2 C1 127.4(4)
C2 C3 C4 121.3(6)
C2 C3 H3 119.3
C4 C3 H3 119.3
C5 C4 C3 121.6(6)
C5 C4 H4 119.2
C3 C4 H4 119.2
C6 C5 C4 116.5(6)
C6 C5 H5 121.7
C4 C5 H5 121.7
C5 C6 N4 121.3(6)
C5 C6 H6 119.4
N4 C6 H6 119.4
N3 C4A C5A 105.6(3)
N3 C4A C1B 125.6(3)
C5A C4A C1B 128.7(3)
N1 C5A C4A 105.6(3)
N1 C5A H5A 127.2
C4A C5A H5A 127.2
C2B C1B C6B 119.1(4)
C2B C1B C4A 121.2(4)
C6B C1B C4A 119.7(4)
C1B C2B C3B 120.0(5)
C1B C2B H2B 120.0
C3B C2B H2B 120.0
C4B C3B C2B 120.2(6)
C4B C3B H3B 119.9
C2B C3B H3B 119.9
C5B C4B C3B 120.2(5)
C5B C4B H4B 119.9
C3B C4B H4B 119.9
C4B C5B C6B 120.0(5)
C4B C5B H5B 120.0
C6B C5B H5B 120.0
C5B C6B C1B 120.6(5)
C5B C6B H6B 119.7
C1B C6B H6B 119.7

loop_
_geom_bond_atom_site_label_1
_geom_bond_atom_site_label_2
_geom_bond_distance
Pd1 N3 2.008(3)
Pd1 Cl1 2.2913(11)
Pd1 Cl3 2.2975(11)
Pd1 Cl2 2.3004(9)
N1 N2 1.335(4)
N1 C5A 1.339(5)
N1 C1 1.465(4)
N2 N3 1.311(4)
N3 C4A 1.359(4)
N4 C2 1.287(6)
N4 C6 1.340(7)
N4 H4N 0.86(2)
C1 C2 1.496(5)
C1 H1A 0.9700
C1 H1B 0.9700
C2 C3 1.337(7)
C3 C4 1.364(9)
C3 H3 0.9300
C4 C5 1.309(9)
C4 H4 0.9300
C5 C6 1.300(8)
C5 H5 0.9300
C6 H6 0.9300
C4A C5A 1.371(5)
C4A C1B 1.465(5)
C5A H5A 0.9300
C1B C2B 1.385(6)
C1B C6B 1.388(6)
C2B C3B 1.392(6)
C2B H2B 0.9300
C3B C4B 1.378(9)
C3B H3B 0.9300
C4B C5B 1.370(8)
C4B H4B 0.9300
C5B C6B 1.385(7)
C5B H5B 0.9300
C6B H6B 0.9300

loop_
_geom_hbond_atom_site_label_D
_geom_hbond_atom_site_label_H
_geom_hbond_atom_site_label_A
_geom_hbond_distance_DH
_geom_hbond_distance_HA
_geom_hbond_distance_DA
_geom_hbond_angle_DHA
_geom_hbond_site_symmetry_A
C1 H1B O1 0.97 2.27 3.065(9) 139.1 .
C3 H3 Cl2 0.93 2.75 3.669(6) 169.5 1_455
C3B H3B O1 0.93 2.80 3.489(10) 131.5 4_656
C5A H5A Cl3 0.93 2.72 3.533(4) 146.3 1_455
C5 H5 Cl3 0.93 2.78 3.660(5) 159.4 4_455
N4 H4N Cl2 0.86(2) 2.44(3) 3.292(5) 167(6) 2_755

loop_
_geom_torsion_atom_site_label_1
_geom_torsion_atom_site_label_2
_geom_torsion_atom_site_label_3
_geom_torsion_atom_site_label_4
_geom_torsion
C5A N1 N2 N3 0.4(4)
C1 N1 N2 N3 -179.0(3)
N1 N2 N3 C4A -0.4(4)
N1 N2 N3 Pd1 178.5(2)
Cl1 Pd1 N3 N2 -83.3(3)
Cl3 Pd1 N3 N2 95.9(3)
Cl2 Pd1 N3 N2 -116(5)
Cl1 Pd1 N3 C4A 95.3(3)
Cl3 Pd1 N3 C4A -85.4(3)
Cl2 Pd1 N3 C4A 63(5)
N2 N1 C1 C2 48.4(5)
C5A N1 C1 C2 -130.8(4)
C6 N4 C2 C3 2.9(11)
C6 N4 C2 C1 -176.5(7)
N1 C1 C2 N4 -121.8(5)
N1 C1 C2 C3 58.9(8)
N4 C2 C3 C4 1.1(12)
C1 C2 C3 C4 -179.6(7)
C2 C3 C4 C5 -4.1(16)
C3 C4 C5 C6 2.9(14)
C4 C5 C6 N4 1.0(14)
C2 N4 C6 C5 -4.2(14)
N2 N3 C4A C5A 0.2(4)
Pd1 N3 C4A C5A -178.5(3)
N2 N3 C4A C1B 179.0(3)
Pd1 N3 C4A C1B 0.3(5)
N2 N1 C5A C4A -0.2(4)
C1 N1 C5A C4A 179.0(4)
N3 C4A C5A N1 0.0(4)
C1B C4A C5A N1 -178.7(4)
N3 C4A C1B C2B -45.0(5)
C5A C4A C1B C2B 133.5(4)
N3 C4A C1B C6B 138.8(4)
C5A C4A C1B C6B -42.7(6)
C6B C1B C2B C3B -1.1(7)
C4A C1B C2B C3B -177.4(4)
C1B C2B C3B C4B 0.8(8)
C2B C3B C4B C5B 0.0(9)
C3B C4B C5B C6B -0.5(9)
C4B C5B C6B C1B 0.2(8)
C2B C1B C6B C5B 0.6(6)
C4A C1B C6B C5B 176.9(4)
